data_1521292
loop_
_publ_author_name
'Malaman, B.'
'Steinmetz, J.'

_publ_section_title
;
 Deux nouveaux ternaires a structures apparentees: Ti Sn Sb de type Cu Mg2
 et Nb Sn Sb de type Cu Al2
;
_journal_name_full 'Journal of the Less-Common Metals'
_journal_page_first 285
_journal_page_last 288
_journal_volume 65
_journal_year 1979
_chemical_formula_sum 'Sb Sn Ti'
_chemical_name_systematic 'Ti Sn Sb'
_space_group_IT_number 70
_symmetry_space_group_name_Hall '-F 2uv 2vw'
_symmetry_space_group_name_H-M 'F d d d :2'
_cell_angle_alpha 90
_cell_angle_beta 90
_cell_angle_gamma 90
_cell_formula_units_Z 16
_cell_length_a 5.593
_cell_length_b 9.788
_cell_length_c 18.926
_cell_volume 1036.090
_citation_journal_id_ASTM JCOMAH
_cod_data_source_file Malaman_JCOMAH_1979_1663.cif
_cod_data_source_block Sb1Sn1Ti1
_cod_original_cell_volume 1036.09
_cod_original_formula_sum 'Sb1 Sn1 Ti1'
_cod_database_code 1521292

loop_
_symmetry_equiv_pos_as_xyz
x,y,z
-x+1/4,-y+1/4,z
x,-y+1/4,-z+1/4
-x+1/4,y,-z+1/4
-x,-y,-z
x-1/4,y-1/4,-z
-x,y-1/4,z-1/4
x-1/4,-y,z-1/4
x,y+1/2,z+1/2
-x+1/4,-y+3/4,z+1/2
x,-y+3/4,-z+3/4
-x+1/4,y+1/2,-z+3/4
-x,-y+1/2,-z+1/2
x-1/4,y+1/4,-z+1/2
-x,y+1/4,z+1/4
x-1/4,-y+1/2,z+1/4
x+1/2,y,z+1/2
-x+3/4,-y+1/4,z+1/2
x+1/2,-y+1/4,-z+3/4
-x+3/4,y,-z+3/4
-x+1/2,-y,-z+1/2
x+1/4,y-1/4,-z+1/2
-x+1/2,y-1/4,z+1/4
x+1/4,-y,z+1/4
x+1/2,y+1/2,z
-x+3/4,-y+3/4,z
x+1/2,-y+3/4,-z+1/4
-x+3/4,y+1/2,-z+1/4
-x+1/2,-y+1/2,-z
x+1/4,y+1/4,-z
-x+1/2,y+1/4,z-1/4
x+1/4,-y+1/2,z-1/4

loop_
_atom_site_label
_atom_site_type_symbol
_atom_site_fract_x
_atom_site_fract_y
_atom_site_fract_z
_atom_site_occupancy
_atom_site_U_iso_or_equiv
Sn2 Sn 0.125 0.292 0.125 0.5 0.0
Sb2 Sb 0.125 0.292 0.125 0.5 0.0
Sb1 Sb 0.125 0.125 0.545 0.5 0.0
Ti1 Ti 0.125 0.125 0.25 1 0.0
Sn1 Sn 0.125 0.125 0.545 0.5 0.0
